data_7233037
loop_
_publ_author_name
'Churakov, Andrei V.'
'Grishanov, Dmitry A.'
'Medvedev, Alexander G.'
'Mikhaylov, Alexey A.'
'Tripol'skaya, Tatiana A.'
'Vener, Mikhail V.'
'Navasardyan, Mger A.'
'Lev, Ovadia'
'Prikhodchenko, Petr V.'

_publ_section_title
;
 Cyclic dipeptide peroxosolvates: first direct evidence for hydrogen
 bonding between hydrogen peroxide and a peptide backbone
;
_journal_issue 33
_journal_name_full CrystEngComm
_journal_page_first 4961
_journal_paper_doi 10.1039/C9CE00892F
_journal_volume 21
_journal_year 2019
_chemical_formula_moiety 'C4 H6 N2 O2, 1.786(H2 O2), 0.214(H2 O)'
_chemical_formula_sum 'C4 H10 N2 O5.786'
_chemical_formula_weight 178.72
_space_group_IT_number 2
_space_group_name_Hall '-P 1'
_space_group_name_H-M_alt 'P -1'
_symmetry_cell_setting triclinic
_symmetry_space_group_name_Hall '-P 1'
_symmetry_space_group_name_H-M 'P -1'
_atom_sites_solution_hydrogens mixed
_atom_sites_solution_primary direct
_atom_sites_solution_secondary difmap
_audit_creation_method SHELXL-97
_audit_update_record
;
2018-03-11 deposited with the CCDC.    2019-07-09 downloaded from the CCDC.
;
_cell_angle_alpha 76.395(2)
_cell_angle_beta 67.816(2)
_cell_angle_gamma 79.145(2)
_cell_formula_units_Z 1
_cell_length_a 5.5006(8)
_cell_length_b 5.8258(8)
_cell_length_c 6.5611(9)
_cell_measurement_reflns_used 1537
_cell_measurement_temperature 150(2)
_cell_measurement_theta_max 30.461
_cell_measurement_theta_min 3.409
_cell_volume 188.07(5)
_computing_cell_refinement 'SAINT (Bruker, 2008)'
_computing_data_collection '<i>APEX2</i> (Bruker, 2008)'
_computing_data_reduction 'SAINT (Bruker, 2008)'
_computing_molecular_graphics 'SHELXTL (Sheldrick, 2008)'
_computing_publication_material 'SHELXTL (Sheldrick, 2008)'
_computing_structure_refinement 'SHELXTL (Sheldrick, 2008)'
_computing_structure_solution 'SHELXTL (Sheldrick, 2008)'
_diffrn_ambient_temperature 150(2)
_diffrn_measured_fraction_theta_full 0.999
_diffrn_measured_fraction_theta_max 0.999
_diffrn_measurement_device_type 'Bruker SMART APEX II'
_diffrn_measurement_method \w
_diffrn_radiation_monochromator graphite
_diffrn_radiation_source 'fine-focus sealed tube'
_diffrn_radiation_type MoK\a
_diffrn_radiation_wavelength 0.71073
_diffrn_reflns_av_R_equivalents 0.0085
_diffrn_reflns_av_sigmaI/netI 0.0094
_diffrn_reflns_limit_h_max 7
_diffrn_reflns_limit_h_min -7
_diffrn_reflns_limit_k_max 7
_diffrn_reflns_limit_k_min -7
_diffrn_reflns_limit_l_max 8
_diffrn_reflns_limit_l_min -8
_diffrn_reflns_number 1974
_diffrn_reflns_theta_full 28.00
_diffrn_reflns_theta_max 28.00
_diffrn_reflns_theta_min 3.41
_diffrn_standards_decay_% 0
_exptl_absorpt_coefficient_mu 0.149
_exptl_absorpt_correction_T_max 0.9824
_exptl_absorpt_correction_T_min 0.9498
_exptl_absorpt_correction_type multi-scan
_exptl_absorpt_process_details 'SADABS (bruker, 2008)'
_exptl_crystal_colour colourless
_exptl_crystal_density_diffrn 1.578
_exptl_crystal_density_method 'not measured'
_exptl_crystal_description nugget
_exptl_crystal_F_000 94
_exptl_crystal_size_max 0.35
_exptl_crystal_size_mid 0.20
_exptl_crystal_size_min 0.12
_refine_diff_density_max 0.285
_refine_diff_density_min -0.222
_refine_diff_density_rms 0.042
_refine_ls_extinction_method none
_refine_ls_goodness_of_fit_ref 1.055
_refine_ls_hydrogen_treatment mixed
_refine_ls_matrix_type full
_refine_ls_number_parameters 100
_refine_ls_number_reflns 909
_refine_ls_number_restraints 7
_refine_ls_restrained_S_all 1.052
_refine_ls_R_factor_all 0.0412
_refine_ls_R_factor_gt 0.0385
_refine_ls_shift/su_max 0.000
_refine_ls_shift/su_mean 0.000
_refine_ls_structure_factor_coef Fsqd
_refine_ls_weighting_details 'calc w=1/[\s^2^(Fo^2^)+(0.0544P)^2^+0.0529P] where P=(Fo^2^+2Fc^2^)/3'
_refine_ls_weighting_scheme calc
_refine_ls_wR_factor_gt 0.1024
_refine_ls_wR_factor_ref 0.1049
_reflns_number_gt 837
_reflns_number_total 909
_reflns_threshold_expression I>2\s(I)
_cod_data_source_file c9ce00892f2.cif
_cod_data_source_block z
_cod_depositor_comments 'Adding full bibliography for 7233037--7233040.cif.'
_cod_database_code 7233037

loop_
_symmetry_equiv_pos_as_xyz
'x, y, z'
'-x, -y, -z'

loop_
_atom_site_label
_atom_site_type_symbol
_atom_site_fract_x
_atom_site_fract_y
_atom_site_fract_z
_atom_site_U_iso_or_equiv
_atom_site_adp_type
_atom_site_occupancy
_atom_site_symmetry_multiplicity
_atom_site_calc_flag
_atom_site_refinement_flags
_atom_site_disorder_assembly
_atom_site_disorder_group
O1 O 0.5205(2) 0.78638(18) 0.25672(18) 0.0490(3) Uani 1 1 d . . .
N1 N 0.30220(18) 0.35587(16) 0.06518(16) 0.0310(3) Uani 1 1 d . . .
C1 C 0.5159(2) 0.65578(19) 0.1331(2) 0.0310(3) Uani 1 1 d . . .
C2 C 0.2896(2) 0.5080(2) 0.21518(19) 0.0325(3) Uani 1 1 d . . .
H10 H 0.174(4) 0.260(3) 0.108(3) 0.050(4) Uiso 1 1 d . . .
H21 H 0.288(3) 0.413(3) 0.361(3) 0.047(4) Uiso 1 1 d . . .
H22 H 0.130(3) 0.618(3) 0.241(3) 0.044(4) Uiso 1 1 d . . .
O2 O 0.1095(3) 0.9540(3) 0.6021(3) 0.0413(5) Uani 0.548(3) 1 d PD A 1
O3 O 0.2103(6) 0.8630(5) 0.7851(4) 0.0412(6) Uani 0.548(3) 1 d PD A 1
O4 O 0.2498(6) 0.7728(6) 0.6698(5) 0.0358(9) Uani 0.345(5) 1 d PD B 2
O5 O 0.0971(6) 0.9763(8) 0.7570(7) 0.0447(11) Uani 0.345(5) 1 d PD B 2
H1 H 0.260(5) 0.851(3) 0.514(4) 0.081(7) Uiso 0.893(6) 1 d PD . .
H2 H 0.242(4) 1.024(3) 0.790(5) 0.082(7) Uiso 0.893(6) 1 d PD . .
O6 O 0.174(2) 0.876(2) 0.7273(18) 0.016(3) Uiso 0.107(6) 1 d P C 3
H3 H 0.2665 0.8523 0.6048 0.024 Uiso 0.107(6) 1 c PR C 3
H4 H 0.2600 0.9695 0.7334 0.024 Uiso 0.107(6) 1 c PR C 3

loop_
_atom_site_aniso_label
_atom_site_aniso_U_11
_atom_site_aniso_U_22
_atom_site_aniso_U_33
_atom_site_aniso_U_23
_atom_site_aniso_U_13
_atom_site_aniso_U_12
O1 0.0441(6) 0.0513(6) 0.0564(6) -0.0307(5) -0.0065(4) -0.0140(4)
N1 0.0271(5) 0.0273(5) 0.0362(5) -0.0059(4) -0.0037(4) -0.0127(3)
C1 0.0283(5) 0.0268(5) 0.0376(6) -0.0100(4) -0.0074(4) -0.0060(4)
C2 0.0263(5) 0.0336(6) 0.0329(6) -0.0102(4) 0.0002(4) -0.0090(4)
O2 0.0311(8) 0.0432(9) 0.0491(11) -0.0136(8) -0.0093(7) -0.0064(7)
O3 0.0558(15) 0.0346(12) 0.0294(11) 0.0002(9) -0.0092(10) -0.0162(11)
O4 0.0387(15) 0.0349(16) 0.0361(15) -0.0077(12) -0.0140(11) -0.0055(12)
O5 0.0280(14) 0.049(2) 0.063(2) -0.0283(18) -0.0140(14) -0.0007(14)

loop_
_atom_type_symbol
_atom_type_description
_atom_type_scat_dispersion_real
_atom_type_scat_dispersion_imag
_atom_type_scat_source
C C 0.0033 0.0016 'International Tables Vol C Tables 4.2.6.8 and 6.1.1.4'
H H 0.0000 0.0000 'International Tables Vol C Tables 4.2.6.8 and 6.1.1.4'
N N 0.0061 0.0033 'International Tables Vol C Tables 4.2.6.8 and 6.1.1.4'
O O 0.0106 0.0060 'International Tables Vol C Tables 4.2.6.8 and 6.1.1.4'

loop_
_geom_angle_atom_site_label_1
_geom_angle_atom_site_label_2
_geom_angle_atom_site_label_3
_geom_angle
_geom_angle_site_symmetry_1
_geom_angle_site_symmetry_3
C1 N1 C2 126.14(9) 2_665 .
C1 N1 H10 115.5(11) 2_665 .
C2 N1 H10 118.3(11) . .
O1 C1 N1 122.89(10) . 2_665
O1 C1 C2 117.93(10) . .
N1 C1 C2 119.17(10) 2_665 .
N1 C2 C1 114.64(9) . .
N1 C2 H21 110.6(9) . .
C1 C2 H21 106.4(10) . .
N1 C2 H22 110.6(9) . .
C1 C2 H22 106.4(10) . .
H21 C2 H22 107.9(14) . .
O3 O2 H1 86.4(10) . .
O2 O3 H2 92.7(12) . .
O5 O4 H1 91.4(10) . .
O4 O5 H2 94.7(11) . .
H3 O6 H4 96.2 . .

loop_
_geom_bond_atom_site_label_1
_geom_bond_atom_site_label_2
_geom_bond_distance
_geom_bond_site_symmetry_2
O1 C1 1.2452(14) .
N1 C1 1.3159(15) 2_665
N1 C2 1.4473(14) .
N1 H10 0.90(2) .
C1 C2 1.5032(15) .
C2 H21 0.987(18) .
C2 H22 0.966(17) .
O2 O3 1.457(3) .
O2 H1 0.995(18) .
O3 H2 0.994(18) .
O4 O5 1.421(5) .
O4 H1 1.003(18) .
O5 H2 1.000(19) .
O6 H3 0.8000 .
O6 H4 0.8000 .

loop_
_geom_hbond_atom_site_label_D
_geom_hbond_atom_site_label_H
_geom_hbond_atom_site_label_A
_geom_hbond_distance_DH
_geom_hbond_distance_HA
_geom_hbond_distance_DA
_geom_hbond_angle_DHA
_geom_hbond_site_symmetry_A
O2 H1 O1 0.995(18) 1.82(2) 2.746(2) 153.1(14) .
O4 H1 O1 1.003(18) 1.82(2) 2.543(3) 125.9(10) .
O3 H2 O1 0.994(18) 1.76(2) 2.647(3) 146.3(16) 2_676
O5 H2 O1 1.000(19) 1.76(2) 2.690(3) 152.6(18) 2_676
O6 H3 O1 0.80 2.26 3.062(13) 179.0 .
O6 H4 O1 0.80 2.06 2.857(10) 178.9 2_676
N1 H10 O2 0.90(2) 2.233(19) 3.018(2) 145.5(15) 2_566
N1 H10 O3 0.90(2) 2.17(2) 3.035(3) 161.9(15) 2_566
N1 H10 O4 0.90(2) 2.252(19) 3.010(3) 141.7(14) 2_566
N1 H10 O5 0.90(2) 2.03(2) 2.921(3) 171.7(16) 2_566
N1 H10 O6 0.90(2) 2.02(2) 2.886(9) 160.9(16) 2_566

loop_
_geom_torsion_atom_site_label_1
_geom_torsion_atom_site_label_2
_geom_torsion_atom_site_label_3
_geom_torsion_atom_site_label_4
_geom_torsion
H1 O2 O3 H2 119(2)
H1 O4 O5 H2 -109(2)
